data_7707572
loop_
_publ_author_name
'Chapple, Peter M.'
'Hamdoun, Ghanem'
'Roisnel, Thierry'
'Carpentier, Jean-Fran\,cois'
'Oulyadi, Hassan'
'Sarazin, Yann'

_publ_section_title
;
 Bis(imino)carbazolate lead(II) fluoride and related halides.
;
_journal_issue 26
_journal_name_full 'Dalton transactions (Cambridge, England : 2003)'
_journal_page_first 9021
_journal_page_last 9025
_journal_paper_doi 10.1039/d1dt01615f
_journal_volume 50
_journal_year 2021
_chemical_compound_source 'synthesis as described'
_chemical_formula_moiety 'C46 H58 Br N3 Pb, C7 H8'
_chemical_formula_sum 'C53 H66 Br N3 Pb'
_chemical_formula_weight 1032.18
_space_group_crystal_system monoclinic
_space_group_IT_number 14
_space_group_name_Hall '-P 2ybc'
_space_group_name_H-M_alt 'P 1 21/c 1'
_atom_sites_solution_hydrogens geom
_atom_sites_solution_primary dual
_atom_sites_solution_secondary difmap
_audit_update_record
;
2021-04-26 deposited with the CCDC.	2021-06-04 downloaded from the CCDC.
;
_cell_angle_alpha 90
_cell_angle_beta 90.646(4)
_cell_angle_gamma 90
_cell_formula_units_Z 4
_cell_length_a 20.2426(19)
_cell_length_b 10.3176(12)
_cell_length_c 23.505(3)
_cell_measurement_reflns_used 4204
_cell_measurement_temperature 150(2)
_cell_measurement_theta_max 24.8934
_cell_measurement_theta_min 2.2155
_cell_measurement_wavelength 0.710730
_cell_volume 4908.8(10)
_computing_cell_refinement 'APEX3 (Bruker, 2015)'
_computing_data_collection 'Bruker APEX3 (Bruker, 2015)'
_computing_data_reduction 'SAINT (Bruker, 2014)'
_computing_molecular_graphics
;
   'SXGRAPH (L. Farrugia, 1999), Mercury (CSD, 2016)'
;
_computing_publication_material 'CRYSCALC (T. Roisnel, local program, 2019)'
_computing_structure_refinement 'SHELXL-2018_3 (Sheldrick, 2018)'
_computing_structure_solution 'SHELXT 2018_2 (Sheldrick, 2018)'
_diffrn_ambient_temperature 150(2)
_diffrn_detector '(CMOS) PHOTON 100'
_diffrn_detector_area_resol_mean 10.4167
_diffrn_measured_fraction_theta_full 0.996
_diffrn_measured_fraction_theta_max 0.989
_diffrn_measurement_device_type 'D8 VENTURE Bruker AXS'
_diffrn_measurement_method 'rotation images'
_diffrn_orient_matrix_UB_11 -0.0277504
_diffrn_orient_matrix_UB_12 -0.0523022
_diffrn_orient_matrix_UB_13 -0.0269502
_diffrn_orient_matrix_UB_21 -0.0083641
_diffrn_orient_matrix_UB_22 -0.0646454
_diffrn_orient_matrix_UB_23 0.0307884
_diffrn_orient_matrix_UB_31 -0.0400088
_diffrn_orient_matrix_UB_32 0.0497918
_diffrn_orient_matrix_UB_33 0.0116641
_diffrn_radiation_monochromator 'multilayer monochromator'
_diffrn_radiation_probe x-ray
_diffrn_radiation_source 'Incoatec microfocus sealed tube'
_diffrn_radiation_type MoK\a
_diffrn_radiation_wavelength 0.71073
_diffrn_reflns_av_R_equivalents 0.0726
_diffrn_reflns_av_unetI/netI 0.0647
_diffrn_reflns_limit_h_max 24
_diffrn_reflns_limit_h_min -26
_diffrn_reflns_limit_k_max 13
_diffrn_reflns_limit_k_min -13
_diffrn_reflns_limit_l_max 30
_diffrn_reflns_limit_l_min -30
_diffrn_reflns_number 43139
_diffrn_reflns_theta_full 25.242
_diffrn_reflns_theta_max 27.630
_diffrn_reflns_theta_min 2.156
_diffrn_source_current 1.00
_diffrn_source_voltage 50.00
_exptl_absorpt_coefficient_mu 4.287
_exptl_absorpt_correction_T_max 0.842
_exptl_absorpt_correction_T_min 0.499
_exptl_absorpt_correction_type multi-scan
_exptl_absorpt_process_details
;
  [Sheldrick, G.M. (2014). SADABS Bruker AXS Inc., Madison, Wisconsin, USA]
;
_exptl_crystal_colour yellow
_exptl_crystal_density_diffrn 1.397
_exptl_crystal_description prism
_exptl_crystal_F_000 2088
_exptl_crystal_size_max 0.080
_exptl_crystal_size_mid 0.070
_exptl_crystal_size_min 0.040
_refine_diff_density_max 2.912
_refine_diff_density_min -2.462
_refine_diff_density_rms 0.156
_refine_ls_extinction_method none
_refine_ls_goodness_of_fit_ref 0.940
_refine_ls_hydrogen_treatment constr
_refine_ls_matrix_type full
_refine_ls_number_parameters 497
_refine_ls_number_reflns 11326
_refine_ls_number_restraints 0
_refine_ls_restrained_S_all 0.940
_refine_ls_R_factor_all 0.0666
_refine_ls_R_factor_gt 0.0480
_refine_ls_shift/su_max 0.007
_refine_ls_shift/su_mean 0.001
_refine_ls_structure_factor_coef Fsqd
_refine_ls_weighting_details 'w=1/[\s^2^(Fo^2^)+(0.0781P)^2^+15.3905P] where P=(Fo^2^+2Fc^2^)/3'
_refine_ls_weighting_scheme calc
_refine_ls_wR_factor_gt 0.1176
_refine_ls_wR_factor_ref 0.1290
_reflns_number_gt 9127
_reflns_number_total 11326
_reflns_threshold_expression >2sigma(I)
_cod_data_source_file d1dt01615f2.cif
_cod_data_source_block 2
_cod_depositor_comments 'Adding full bibliography for 7707569--7707575.cif.'
_cod_original_cell_volume 4908.7(10)
_cod_original_sg_symbol_H-M 'P 21/c'
_cod_database_code 7707572

loop_
_space_group_symop_operation_xyz
'x, y, z'
'-x, y+1/2, -z+1/2'
'-x, -y, -z'
'x, -y-1/2, z-1/2'

loop_
_atom_site_label
_atom_site_type_symbol
_atom_site_fract_x
_atom_site_fract_y
_atom_site_fract_z
_atom_site_U_iso_or_equiv
_atom_site_adp_type
_atom_site_occupancy
_atom_site_site_symmetry_order
_atom_site_calc_flag
_atom_site_refinement_flags_posn
_atom_site_refinement_flags_adp
_atom_site_refinement_flags_occupancy
_atom_site_disorder_assembly
_atom_site_disorder_group
Pb1 Pb 0.76119(2) 0.34569(2) 0.60654(2) 0.01931(7) Uani 1 1 d . . . . .
Br1 Br 0.70874(3) 0.10683(6) 0.61545(3) 0.03221(14) Uani 1 1 d . . . . .
N1 N 0.7238(2) 0.3860(4) 0.69586(18) 0.0177(9) Uani 1 1 d . . . . .
N21 N 0.8639(2) 0.2927(4) 0.66475(19) 0.0207(9) Uani 1 1 d . . . . .
C12 C 0.9187(3) 0.2656(5) 0.6281(2) 0.0199(10) Uani 1 1 d . . . . .
C13 C 0.9542(3) 0.3695(6) 0.6065(2) 0.0252(12) Uani 1 1 d . . . . .
C14 C 1.0048(3) 0.3436(6) 0.5689(3) 0.0322(13) Uani 1 1 d . . . . .
H14 H 1.029222 0.413209 0.553049 0.039 Uiso 1 1 calc R U . . .
C15 C 1.0200(3) 0.2180(7) 0.5544(3) 0.0357(15) Uani 1 1 d . . . . .
H15 H 1.055748 0.201441 0.529596 0.043 Uiso 1 1 calc R U . . .
C16 C 0.9841(3) 0.1166(6) 0.5755(2) 0.0305(13) Uani 1 1 d . . . . .
H16 H 0.994420 0.030663 0.564191 0.037 Uiso 1 1 calc R U . . .
C17 C 0.9325(3) 0.1375(5) 0.6133(2) 0.0241(11) Uani 1 1 d . . . . .
C18 C 0.9390(3) 0.5080(6) 0.6251(3) 0.0311(13) Uani 1 1 d . . . . .
H18 H 0.891489 0.511178 0.636207 0.037 Uiso 1 1 calc R U . . .
C19 C 0.9802(4) 0.5445(8) 0.6771(3) 0.0506(19) Uani 1 1 d . . . . .
H19A H 0.970872 0.484065 0.708189 0.076 Uiso 1 1 calc R U . . .
H19B H 0.969158 0.632834 0.688965 0.076 Uiso 1 1 calc R U . . .
H19C H 1.027227 0.539971 0.667771 0.076 Uiso 1 1 calc R U . . .
C20 C 0.9489(5) 0.6075(7) 0.5778(4) 0.055(2) Uani 1 1 d . . . . .
H20A H 0.995603 0.609985 0.567403 0.083 Uiso 1 1 calc R U . . .
H20B H 0.935172 0.693240 0.591145 0.083 Uiso 1 1 calc R U . . .
H20C H 0.922153 0.583013 0.544447 0.083 Uiso 1 1 calc R U . . .
C21 C 0.8946(3) 0.0238(6) 0.6374(3) 0.0322(13) Uani 1 1 d . . . . .
H21 H 0.855373 0.058923 0.657772 0.039 Uiso 1 1 calc R U . . .
C22 C 0.8696(4) -0.0663(7) 0.5910(3) 0.0458(18) Uani 1 1 d . . . . .
H22A H 0.845352 -0.016025 0.562248 0.069 Uiso 1 1 calc R U . . .
H22B H 0.840162 -0.131175 0.607594 0.069 Uiso 1 1 calc R U . . .
H22C H 0.907137 -0.109831 0.573296 0.069 Uiso 1 1 calc R U . . .
C23 C 0.9370(4) -0.0492(7) 0.6805(3) 0.0462(18) Uani 1 1 d . . . . .
H23A H 0.977070 -0.080662 0.662006 0.069 Uiso 1 1 calc R U . . .
H23B H 0.912045 -0.122889 0.695380 0.069 Uiso 1 1 calc R U . . .
H23C H 0.949190 0.009042 0.711823 0.069 Uiso 1 1 calc R U . . .
C24 C 0.8711(3) 0.2843(5) 0.7180(2) 0.0215(11) Uani 1 1 d . . . . .
H24 H 0.912898 0.256870 0.732259 0.026 Uiso 1 1 calc R U . . .
C25 C 0.8206(3) 0.3131(5) 0.7589(2) 0.0177(10) Uani 1 1 d . . . . .
C26 C 0.8395(3) 0.2967(5) 0.8161(2) 0.0204(10) Uani 1 1 d . . . . .
H26 H 0.883327 0.268702 0.824023 0.025 Uiso 1 1 calc R U . . .
C27 C 0.7983(3) 0.3186(5) 0.8619(2) 0.0212(11) Uani 1 1 d . . . . .
C28 C 0.7343(3) 0.3575(5) 0.8498(2) 0.0216(11) Uani 1 1 d . . . . .
H28 H 0.704290 0.372085 0.879917 0.026 Uiso 1 1 calc R U . . .
C29 C 0.7138(3) 0.3753(5) 0.7934(2) 0.0169(10) Uani 1 1 d . . . . .
C30 C 0.7557(3) 0.3552(5) 0.7474(2) 0.0164(10) Uani 1 1 d . . . . .
C31 C 0.8246(3) 0.3032(6) 0.9227(2) 0.0257(12) Uani 1 1 d . . . . .
C32 C 0.7742(3) 0.3421(7) 0.9668(3) 0.0375(15) Uani 1 1 d . . . . .
H32A H 0.759609 0.431229 0.959583 0.056 Uiso 1 1 calc R U . . .
H32B H 0.794281 0.336660 1.004874 0.056 Uiso 1 1 calc R U . . .
H32C H 0.736148 0.283569 0.964481 0.056 Uiso 1 1 calc R U . . .
C33 C 0.8437(4) 0.1606(7) 0.9335(3) 0.0459(18) Uani 1 1 d . . . . .
H33A H 0.804315 0.105953 0.930048 0.069 Uiso 1 1 calc R U . . .
H33B H 0.862754 0.151933 0.971794 0.069 Uiso 1 1 calc R U . . .
H33C H 0.876329 0.133356 0.905348 0.069 Uiso 1 1 calc R U . . .
C34 C 0.8864(4) 0.3874(9) 0.9304(3) 0.053(2) Uani 1 1 d . . . . .
H34A H 0.919405 0.362410 0.902213 0.080 Uiso 1 1 calc R U . . .
H34B H 0.904727 0.374858 0.968749 0.080 Uiso 1 1 calc R U . . .
H34C H 0.874649 0.478765 0.925047 0.080 Uiso 1 1 calc R U . . .
N41 N 0.6517(2) 0.4467(4) 0.58193(18) 0.0213(9) Uani 1 1 d . . . . .
C42 C 0.6442(3) 0.4546(5) 0.5216(2) 0.0191(10) Uani 1 1 d . . . . .
C43 C 0.6797(3) 0.5510(5) 0.4922(2) 0.0238(11) Uani 1 1 d . . . . .
C44 C 0.6756(3) 0.5527(6) 0.4335(3) 0.0342(14) Uani 1 1 d . . . . .
H44 H 0.698294 0.617927 0.413021 0.041 Uiso 1 1 calc R U . . .
C45 C 0.6388(4) 0.4608(7) 0.4041(2) 0.0367(15) Uani 1 1 d . . . . .
H45 H 0.637968 0.461613 0.363653 0.044 Uiso 1 1 calc R U . . .
C46 C 0.6041(3) 0.3695(6) 0.4327(2) 0.0301(13) Uani 1 1 d . . . . .
H46 H 0.577891 0.309251 0.411794 0.036 Uiso 1 1 calc R U . . .
C47 C 0.6059(3) 0.3621(5) 0.4919(2) 0.0232(11) Uani 1 1 d . . . . .
C48 C 0.7196(3) 0.6550(6) 0.5239(3) 0.0289(12) Uani 1 1 d . . . . .
H48 H 0.731242 0.619505 0.562302 0.035 Uiso 1 1 calc R U . . .
C49 C 0.6778(4) 0.7738(8) 0.5328(4) 0.063(2) Uani 1 1 d . . . . .
H49A H 0.703764 0.839574 0.553135 0.094 Uiso 1 1 calc R U . . .
H49B H 0.638979 0.750873 0.555152 0.094 Uiso 1 1 calc R U . . .
H49C H 0.663530 0.808239 0.495770 0.094 Uiso 1 1 calc R U . . .
C50 C 0.7833(4) 0.6880(9) 0.4946(4) 0.059(2) Uani 1 1 d . . . . .
H50A H 0.773459 0.726075 0.457274 0.089 Uiso 1 1 calc R U . . .
H50B H 0.809543 0.609055 0.489742 0.089 Uiso 1 1 calc R U . . .
H50C H 0.808273 0.750336 0.517808 0.089 Uiso 1 1 calc R U . . .
C51 C 0.5667(3) 0.2573(6) 0.5214(2) 0.0268(12) Uani 1 1 d . . . . .
H51 H 0.581205 0.256206 0.562175 0.032 Uiso 1 1 calc R U . . .
C52 C 0.5797(4) 0.1231(7) 0.4972(3) 0.0424(17) Uani 1 1 d . . . . .
H52A H 0.562508 0.118443 0.458099 0.064 Uiso 1 1 calc R U . . .
H52B H 0.557672 0.057858 0.520591 0.064 Uiso 1 1 calc R U . . .
H52C H 0.627394 0.106451 0.497275 0.064 Uiso 1 1 calc R U . . .
C53 C 0.4934(3) 0.2885(8) 0.5201(4) 0.0497(19) Uani 1 1 d . . . . .
H53A H 0.486248 0.374611 0.536536 0.075 Uiso 1 1 calc R U . . .
H53B H 0.469484 0.223628 0.542276 0.075 Uiso 1 1 calc R U . . .
H53C H 0.477184 0.287493 0.480660 0.075 Uiso 1 1 calc R U . . .
C54 C 0.6049(3) 0.4747(5) 0.6152(2) 0.0243(11) Uani 1 1 d . . . . .
H54 H 0.565318 0.506316 0.598078 0.029 Uiso 1 1 calc R U . . .
C55 C 0.6058(3) 0.4632(5) 0.6765(2) 0.0220(11) Uani 1 1 d . . . . .
C56 C 0.5475(3) 0.4953(6) 0.7040(2) 0.0268(12) Uani 1 1 d . . . . .
H56 H 0.511177 0.523004 0.681149 0.032 Uiso 1 1 calc R U . . .
C57 C 0.5387(3) 0.4897(6) 0.7627(2) 0.0291(13) Uani 1 1 d . . . . .
C58 C 0.5926(3) 0.4505(6) 0.7954(2) 0.0266(12) Uani 1 1 d . . . . .
H58 H 0.588925 0.445590 0.835554 0.032 Uiso 1 1 calc R U . . .
C59 C 0.6516(3) 0.4184(5) 0.7699(2) 0.0220(11) Uani 1 1 d . . . . .
C60 C 0.6602(3) 0.4229(5) 0.7103(2) 0.0190(10) Uani 1 1 d . . . . .
C61 C 0.4736(3) 0.5230(8) 0.7917(3) 0.0407(16) Uani 1 1 d . . . . .
C62 C 0.4865(5) 0.6370(12) 0.8335(5) 0.086(4) Uani 1 1 d . . . . .
H62A H 0.500198 0.713704 0.812065 0.129 Uiso 1 1 calc R U . . .
H62B H 0.521538 0.612789 0.860602 0.129 Uiso 1 1 calc R U . . .
H62C H 0.445949 0.656391 0.854203 0.129 Uiso 1 1 calc R U . . .
C63 C 0.4508(4) 0.4121(11) 0.8272(5) 0.080(3) Uani 1 1 d . . . . .
H63A H 0.410408 0.436763 0.847098 0.119 Uiso 1 1 calc R U . . .
H63B H 0.485223 0.389360 0.855024 0.119 Uiso 1 1 calc R U . . .
H63C H 0.441611 0.337242 0.802622 0.119 Uiso 1 1 calc R U . . .
C64 C 0.4220(4) 0.5697(13) 0.7511(3) 0.081(4) Uani 1 1 d . . . . .
H64A H 0.412167 0.501653 0.723158 0.122 Uiso 1 1 calc R U . . .
H64B H 0.437992 0.647116 0.731407 0.122 Uiso 1 1 calc R U . . .
H64C H 0.381783 0.591104 0.771948 0.122 Uiso 1 1 calc R U . . .
C101 C 0.7687(3) 0.9039(5) 0.7561(3) 0.0737(12) Uani 1 1 d G . . . .
H101 H 0.740539 0.964241 0.737194 0.088 Uiso 1 1 calc R U . . .
C102 C 0.8036(4) 0.9411(4) 0.8047(3) 0.0737(12) Uani 1 1 d G . . . .
H102 H 0.799274 1.026705 0.819011 0.088 Uiso 1 1 calc R U . . .
C103 C 0.8447(3) 0.8528(6) 0.8323(2) 0.0737(12) Uani 1 1 d G . . . .
H103 H 0.868544 0.878196 0.865541 0.088 Uiso 1 1 calc R U . . .
C104 C 0.8510(3) 0.7275(5) 0.8114(3) 0.0737(12) Uani 1 1 d G . . . .
H104 H 0.879082 0.667224 0.830255 0.088 Uiso 1 1 calc R U . . .
C105 C 0.8161(4) 0.6904(4) 0.7628(3) 0.0737(12) Uani 1 1 d G . . . .
H105 H 0.820348 0.604757 0.748438 0.088 Uiso 1 1 calc R U . . .
C106 C 0.7749(4) 0.7786(6) 0.7351(2) 0.0737(12) Uani 1 1 d G . . . .
C107 C 0.7370(7) 0.7392(12) 0.6846(6) 0.108(5) Uani 1 1 d . . . . .
H10A H 0.737775 0.808965 0.656327 0.162 Uiso 1 1 calc R U . . .
H10B H 0.691191 0.721485 0.695266 0.162 Uiso 1 1 calc R U . . .
H10C H 0.756567 0.660764 0.668414 0.162 Uiso 1 1 calc R U . . .

loop_
_atom_site_aniso_label
_atom_site_aniso_U_11
_atom_site_aniso_U_22
_atom_site_aniso_U_33
_atom_site_aniso_U_23
_atom_site_aniso_U_13
_atom_site_aniso_U_12
Pb1 0.01760(11) 0.02755(11) 0.01277(10) -0.00067(7) 0.00017(7) 0.00125(8)
Br1 0.0311(3) 0.0296(3) 0.0360(3) -0.0056(2) 0.0012(2) -0.0050(2)
N1 0.015(2) 0.021(2) 0.017(2) 0.0020(16) -0.0035(16) 0.0030(17)
N21 0.020(2) 0.023(2) 0.019(2) -0.0023(18) 0.0036(17) 0.0013(19)
C12 0.018(2) 0.029(3) 0.013(2) -0.0011(19) -0.0031(19) 0.003(2)
C13 0.023(3) 0.033(3) 0.019(3) 0.000(2) 0.000(2) 0.004(2)
C14 0.028(3) 0.040(3) 0.029(3) 0.001(3) 0.007(2) -0.004(3)
C15 0.024(3) 0.059(4) 0.025(3) -0.005(3) 0.009(2) 0.007(3)
C16 0.031(3) 0.039(3) 0.022(3) -0.008(2) -0.001(2) 0.017(3)
C17 0.027(3) 0.026(3) 0.020(3) -0.003(2) -0.001(2) 0.003(2)
C18 0.029(3) 0.027(3) 0.038(3) 0.005(2) 0.013(3) -0.001(3)
C19 0.057(5) 0.045(4) 0.049(4) -0.011(3) 0.000(4) -0.008(4)
C20 0.065(6) 0.039(4) 0.062(5) 0.020(4) 0.011(4) 0.010(4)
C21 0.030(3) 0.030(3) 0.037(3) -0.002(3) 0.003(3) 0.007(3)
C22 0.046(4) 0.034(3) 0.057(5) -0.012(3) -0.007(4) -0.004(3)
C23 0.056(5) 0.045(4) 0.038(4) 0.010(3) 0.001(3) 0.008(4)
C24 0.016(2) 0.030(3) 0.018(3) 0.001(2) -0.002(2) 0.000(2)
C25 0.015(2) 0.021(2) 0.017(2) -0.0030(19) 0.0004(19) 0.0009(19)
C26 0.018(2) 0.028(3) 0.016(2) 0.000(2) -0.0004(19) 0.001(2)
C27 0.024(3) 0.026(3) 0.014(2) 0.0024(19) -0.001(2) -0.002(2)
C28 0.022(3) 0.030(3) 0.013(2) -0.003(2) 0.002(2) -0.004(2)
C29 0.017(2) 0.019(2) 0.014(2) 0.0021(18) 0.0006(19) 0.0031(19)
C30 0.020(3) 0.016(2) 0.013(2) -0.0020(18) 0.0015(19) 0.001(2)
C31 0.020(3) 0.041(3) 0.016(3) 0.004(2) -0.005(2) 0.000(2)
C32 0.035(4) 0.060(4) 0.017(3) -0.001(3) -0.004(2) -0.002(3)
C33 0.047(4) 0.058(5) 0.032(4) 0.007(3) -0.006(3) 0.012(4)
C34 0.041(4) 0.092(6) 0.026(3) -0.002(4) -0.009(3) -0.029(4)
N41 0.021(2) 0.025(2) 0.017(2) -0.0001(17) -0.0032(17) 0.0052(19)
C42 0.018(2) 0.026(3) 0.013(2) -0.0005(19) -0.0016(18) 0.004(2)
C43 0.022(3) 0.027(3) 0.022(3) 0.002(2) -0.005(2) -0.003(2)
C44 0.042(4) 0.040(3) 0.021(3) 0.008(2) -0.002(3) -0.008(3)
C45 0.047(4) 0.050(4) 0.012(3) 0.003(3) -0.011(2) -0.013(3)
C46 0.033(3) 0.040(3) 0.017(3) -0.008(2) -0.011(2) -0.007(3)
C47 0.023(3) 0.029(3) 0.018(3) 0.001(2) -0.001(2) -0.001(2)
C48 0.030(3) 0.030(3) 0.026(3) 0.003(2) -0.008(2) -0.006(3)
C49 0.056(5) 0.045(4) 0.087(7) -0.023(4) -0.021(5) 0.008(4)
C50 0.044(5) 0.067(5) 0.067(6) -0.022(4) 0.002(4) -0.027(4)
C51 0.021(3) 0.037(3) 0.023(3) 0.001(2) -0.007(2) -0.007(2)
C52 0.040(4) 0.039(4) 0.048(4) -0.003(3) -0.005(3) -0.011(3)
C53 0.022(3) 0.064(5) 0.063(5) 0.015(4) 0.005(3) -0.003(3)
C54 0.027(3) 0.025(3) 0.021(3) 0.000(2) -0.007(2) 0.004(2)
C55 0.022(3) 0.024(3) 0.020(3) -0.003(2) 0.000(2) 0.008(2)
C56 0.023(3) 0.041(3) 0.016(3) -0.001(2) -0.002(2) 0.012(3)
C57 0.021(3) 0.046(3) 0.020(3) -0.002(2) -0.001(2) 0.013(3)
C58 0.022(3) 0.040(3) 0.017(3) -0.004(2) 0.004(2) 0.005(2)
C59 0.021(3) 0.023(3) 0.022(3) -0.001(2) -0.003(2) 0.003(2)
C60 0.018(2) 0.025(3) 0.015(2) -0.0023(19) -0.0023(19) 0.003(2)
C61 0.033(4) 0.063(4) 0.026(3) 0.005(3) 0.012(3) 0.020(3)
C62 0.057(6) 0.126(9) 0.075(7) -0.054(7) 0.005(5) 0.034(6)
C63 0.038(5) 0.114(8) 0.087(7) 0.040(7) 0.034(5) 0.028(5)
C64 0.040(5) 0.169(11) 0.035(4) 0.013(5) 0.006(4) 0.057(6)
C101 0.089(3) 0.060(2) 0.073(3) 0.007(2) 0.000(2) -0.021(2)
C102 0.089(3) 0.060(2) 0.073(3) 0.007(2) 0.000(2) -0.021(2)
C103 0.089(3) 0.060(2) 0.073(3) 0.007(2) 0.000(2) -0.021(2)
C104 0.089(3) 0.060(2) 0.073(3) 0.007(2) 0.000(2) -0.021(2)
C105 0.089(3) 0.060(2) 0.073(3) 0.007(2) 0.000(2) -0.021(2)
C106 0.089(3) 0.060(2) 0.073(3) 0.007(2) 0.000(2) -0.021(2)
C107 0.145(12) 0.075(7) 0.103(10) 0.006(7) -0.053(9) -0.040(8)

loop_
_atom_type_symbol
_atom_type_description
_atom_type_scat_dispersion_real
_atom_type_scat_dispersion_imag
_atom_type_scat_source
C C 0.0033 0.0016 'International Tables Vol C Tables 4.2.6.8 and 6.1.1.4'
H H 0.0000 0.0000 'International Tables Vol C Tables 4.2.6.8 and 6.1.1.4'
Br Br -0.2901 2.4595 'International Tables Vol C Tables 4.2.6.8 and 6.1.1.4'
N N 0.0061 0.0033 'International Tables Vol C Tables 4.2.6.8 and 6.1.1.4'
Pb Pb -3.3944 10.1111 'International Tables Vol C Tables 4.2.6.8 and 6.1.1.4'

loop_
_geom_angle_atom_site_label_1
_geom_angle_atom_site_label_2
_geom_angle_atom_site_label_3
_geom_angle
_geom_angle_site_symmetry_1
_geom_angle_site_symmetry_3
_geom_angle_publ_flag
N1 Pb1 N41 80.48(15) . . ?
N1 Pb1 N21 79.70(14) . . ?
N41 Pb1 N21 158.45(14) . . ?
N1 Pb1 Br1 87.71(11) . . ?
N41 Pb1 Br1 92.85(11) . . ?
N21 Pb1 Br1 94.72(10) . . ?
C60 N1 C30 105.7(4) . . ?
C60 N1 Pb1 126.4(3) . . ?
C30 N1 Pb1 126.8(3) . . ?
C24 N21 C12 120.0(5) . . ?
C24 N21 Pb1 129.4(4) . . ?
C12 N21 Pb1 110.6(3) . . ?
C13 C12 C17 122.3(5) . . ?
C13 C12 N21 118.3(5) . . ?
C17 C12 N21 119.4(5) . . ?
C14 C13 C12 118.2(5) . . ?
C14 C13 C18 121.0(5) . . ?
C12 C13 C18 120.7(5) . . ?
C15 C14 C13 120.6(6) . . ?
C15 C14 H14 119.7 . . ?
C13 C14 H14 119.7 . . ?
C16 C15 C14 120.6(6) . . ?
C16 C15 H15 119.7 . . ?
C14 C15 H15 119.7 . . ?
C15 C16 C17 121.1(6) . . ?
C15 C16 H16 119.4 . . ?
C17 C16 H16 119.4 . . ?
C12 C17 C16 117.3(5) . . ?
C12 C17 C21 122.4(5) . . ?
C16 C17 C21 120.3(5) . . ?
C19 C18 C13 110.6(6) . . ?
C19 C18 C20 110.1(6) . . ?
C13 C18 C20 113.1(6) . . ?
C19 C18 H18 107.6 . . ?
C13 C18 H18 107.6 . . ?
C20 C18 H18 107.6 . . ?
C18 C19 H19A 109.5 . . ?
C18 C19 H19B 109.5 . . ?
H19A C19 H19B 109.5 . . ?
C18 C19 H19C 109.5 . . ?
H19A C19 H19C 109.5 . . ?
H19B C19 H19C 109.5 . . ?
C18 C20 H20A 109.5 . . ?
C18 C20 H20B 109.5 . . ?
H20A C20 H20B 109.5 . . ?
C18 C20 H20C 109.5 . . ?
H20A C20 H20C 109.5 . . ?
H20B C20 H20C 109.5 . . ?
C17 C21 C22 111.8(6) . . ?
C17 C21 C23 110.4(6) . . ?
C22 C21 C23 110.9(6) . . ?
C17 C21 H21 107.8 . . ?
C22 C21 H21 107.8 . . ?
C23 C21 H21 107.8 . . ?
C21 C22 H22A 109.5 . . ?
C21 C22 H22B 109.5 . . ?
H22A C22 H22B 109.5 . . ?
C21 C22 H22C 109.5 . . ?
H22A C22 H22C 109.5 . . ?
H22B C22 H22C 109.5 . . ?
C21 C23 H23A 109.5 . . ?
C21 C23 H23B 109.5 . . ?
H23A C23 H23B 109.5 . . ?
C21 C23 H23C 109.5 . . ?
H23A C23 H23C 109.5 . . ?
H23B C23 H23C 109.5 . . ?
N21 C24 C25 124.9(5) . . ?
N21 C24 H24 117.6 . . ?
C25 C24 H24 117.6 . . ?
C26 C25 C30 117.6(5) . . ?
C26 C25 C24 115.2(5) . . ?
C30 C25 C24 127.2(5) . . ?
C27 C26 C25 124.3(5) . . ?
C27 C26 H26 117.8 . . ?
C25 C26 H26 117.8 . . ?
C28 C27 C26 117.3(5) . . ?
C28 C27 C31 122.6(5) . . ?
C26 C27 C31 120.1(5) . . ?
C27 C28 C29 120.0(5) . . ?
C27 C28 H28 120.0 . . ?
C29 C28 H28 120.0 . . ?
C28 C29 C30 122.6(5) . . ?
C28 C29 C59 130.9(5) . . ?
C30 C29 C59 106.5(4) . . ?
C29 C30 N1 110.9(4) . . ?
C29 C30 C25 118.1(5) . . ?
N1 C30 C25 130.9(5) . . ?
C32 C31 C27 112.4(5) . . ?
C32 C31 C34 108.9(6) . . ?
C27 C31 C34 109.1(5) . . ?
C32 C31 C33 108.1(5) . . ?
C27 C31 C33 109.7(5) . . ?
C34 C31 C33 108.6(6) . . ?
C31 C32 H32A 109.5 . . ?
C31 C32 H32B 109.5 . . ?
H32A C32 H32B 109.5 . . ?
C31 C32 H32C 109.5 . . ?
H32A C32 H32C 109.5 . . ?
H32B C32 H32C 109.5 . . ?
C31 C33 H33A 109.5 . . ?
C31 C33 H33B 109.5 . . ?
H33A C33 H33B 109.5 . . ?
C31 C33 H33C 109.5 . . ?
H33A C33 H33C 109.5 . . ?
H33B C33 H33C 109.5 . . ?
C31 C34 H34A 109.5 . . ?
C31 C34 H34B 109.5 . . ?
H34A C34 H34B 109.5 . . ?
C31 C34 H34C 109.5 . . ?
H34A C34 H34C 109.5 . . ?
H34B C34 H34C 109.5 . . ?
C54 N41 C42 121.9(5) . . ?
C54 N41 Pb1 128.1(4) . . ?
C42 N41 Pb1 109.6(3) . . ?
C43 C42 C47 121.0(5) . . ?
C43 C42 N41 118.6(5) . . ?
C47 C42 N41 120.3(5) . . ?
C44 C43 C42 118.2(5) . . ?
C44 C43 C48 120.2(5) . . ?
C42 C43 C48 121.6(5) . . ?
C43 C44 C45 121.1(6) . . ?
C43 C44 H44 119.4 . . ?
C45 C44 H44 119.4 . . ?
C46 C45 C44 120.3(5) . . ?
C46 C45 H45 119.8 . . ?
C44 C45 H45 119.8 . . ?
C45 C46 C47 121.6(5) . . ?
C45 C46 H46 119.2 . . ?
C47 C46 H46 119.2 . . ?
C46 C47 C42 117.7(5) . . ?
C46 C47 C51 119.2(5) . . ?
C42 C47 C51 123.0(5) . . ?
C49 C48 C50 111.3(7) . . ?
C49 C48 C43 110.2(5) . . ?
C50 C48 C43 112.7(5) . . ?
C49 C48 H48 107.5 . . ?
C50 C48 H48 107.5 . . ?
C43 C48 H48 107.5 . . ?
C48 C49 H49A 109.5 . . ?
C48 C49 H49B 109.5 . . ?
H49A C49 H49B 109.5 . . ?
C48 C49 H49C 109.5 . . ?
H49A C49 H49C 109.5 . . ?
H49B C49 H49C 109.5 . . ?
C48 C50 H50A 109.5 . . ?
C48 C50 H50B 109.5 . . ?
H50A C50 H50B 109.5 . . ?
C48 C50 H50C 109.5 . . ?
H50A C50 H50C 109.5 . . ?
H50B C50 H50C 109.5 . . ?
C47 C51 C53 110.9(5) . . ?
C47 C51 C52 112.7(5) . . ?
C53 C51 C52 111.1(6) . . ?
C47 C51 H51 107.3 . . ?
C53 C51 H51 107.3 . . ?
C52 C51 H51 107.3 . . ?
C51 C52 H52A 109.5 . . ?
C51 C52 H52B 109.5 . . ?
H52A C52 H52B 109.5 . . ?
C51 C52 H52C 109.5 . . ?
H52A C52 H52C 109.5 . . ?
H52B C52 H52C 109.5 . . ?
C51 C53 H53A 109.5 . . ?
C51 C53 H53B 109.5 . . ?
H53A C53 H53B 109.5 . . ?
C51 C53 H53C 109.5 . . ?
H53A C53 H53C 109.5 . . ?
H53B C53 H53C 109.5 . . ?
N41 C54 C55 126.4(5) . . ?
N41 C54 H54 116.8 . . ?
C55 C54 H54 116.8 . . ?
C56 C55 C60 117.9(5) . . ?
C56 C55 C54 116.2(5) . . ?
C60 C55 C54 125.9(5) . . ?
C55 C56 C57 124.6(5) . . ?
C55 C56 H56 117.7 . . ?
C57 C56 H56 117.7 . . ?
C58 C57 C56 116.8(5) . . ?
C58 C57 C61 119.7(5) . . ?
C56 C57 C61 123.5(5) . . ?
C59 C58 C57 120.5(5) . . ?
C59 C58 H58 119.7 . . ?
C57 C58 H58 119.7 . . ?
C58 C59 C60 122.5(5) . . ?
C58 C59 C29 131.6(5) . . ?
C60 C59 C29 105.9(5) . . ?
N1 C60 C55 131.5(5) . . ?
N1 C60 C59 110.9(4) . . ?
C55 C60 C59 117.6(5) . . ?
C64 C61 C63 112.7(8) . . ?
C64 C61 C57 112.9(5) . . ?
C63 C61 C57 110.6(6) . . ?
C64 C61 C62 105.8(8) . . ?
C63 C61 C62 106.2(8) . . ?
C57 C61 C62 108.2(7) . . ?
C61 C62 H62A 109.5 . . ?
C61 C62 H62B 109.5 . . ?
H62A C62 H62B 109.5 . . ?
C61 C62 H62C 109.5 . . ?
H62A C62 H62C 109.5 . . ?
H62B C62 H62C 109.5 . . ?
C61 C63 H63A 109.5 . . ?
C61 C63 H63B 109.5 . . ?
H63A C63 H63B 109.5 . . ?
C61 C63 H63C 109.5 . . ?
H63A C63 H63C 109.5 . . ?
H63B C63 H63C 109.5 . . ?
C61 C64 H64A 109.5 . . ?
C61 C64 H64B 109.5 . . ?
H64A C64 H64B 109.5 . . ?
C61 C64 H64C 109.5 . . ?
H64A C64 H64C 109.5 . . ?
H64B C64 H64C 109.5 . . ?
C102 C101 C106 120.0 . . ?
C102 C101 H101 120.0 . . ?
C106 C101 H101 120.0 . . ?
C101 C102 C103 120.0 . . ?
C101 C102 H102 120.0 . . ?
C103 C102 H102 120.0 . . ?
C104 C103 C102 120.0 . . ?
C104 C103 H103 120.0 . . ?
C102 C103 H103 120.0 . . ?
C103 C104 C105 120.0 . . ?
C103 C104 H104 120.0 . . ?
C105 C104 H104 120.0 . . ?
C106 C105 C104 120.0 . . ?
C106 C105 H105 120.0 . . ?
C104 C105 H105 120.0 . . ?
C105 C106 C101 120.0 . . ?
C105 C106 C107 120.2(7) . . ?
C101 C106 C107 119.8(7) . . ?
C106 C107 H10A 109.5 . . ?
C106 C107 H10B 109.5 . . ?
H10A C107 H10B 109.5 . . ?
C106 C107 H10C 109.5 . . ?
H10A C107 H10C 109.5 . . ?
H10B C107 H10C 109.5 . . ?

loop_
_geom_bond_atom_site_label_1
_geom_bond_atom_site_label_2
_geom_bond_distance
_geom_bond_site_symmetry_2
_geom_bond_publ_flag
Pb1 N1 2.278(4) . ?
Pb1 N41 2.511(4) . ?
Pb1 N21 2.535(5) . ?
Pb1 Br1 2.6925(7) . ?
N1 C60 1.388(7) . ?
N1 C30 1.404(6) . ?
N21 C24 1.262(7) . ?
N21 C12 1.440(7) . ?
C12 C13 1.390(8) . ?
C12 C17 1.396(7) . ?
C13 C14 1.386(8) . ?
C13 C18 1.526(8) . ?
C14 C15 1.376(9) . ?
C14 H14 0.9500 . ?
C15 C16 1.371(10) . ?
C15 H15 0.9500 . ?
C16 C17 1.395(8) . ?
C16 H16 0.9500 . ?
C17 C21 1.515(9) . ?
C18 C19 1.520(10) . ?
C18 C20 1.528(9) . ?
C18 H18 1.0000 . ?
C19 H19A 0.9800 . ?
C19 H19B 0.9800 . ?
C19 H19C 0.9800 . ?
C20 H20A 0.9800 . ?
C20 H20B 0.9800 . ?
C20 H20C 0.9800 . ?
C21 C22 1.514(9) . ?
C21 C23 1.519(9) . ?
C21 H21 1.0000 . ?
C22 H22A 0.9800 . ?
C22 H22B 0.9800 . ?
C22 H22C 0.9800 . ?
C23 H23A 0.9800 . ?
C23 H23B 0.9800 . ?
C23 H23C 0.9800 . ?
C24 C25 1.441(7) . ?
C24 H24 0.9500 . ?
C25 C26 1.406(7) . ?
C25 C30 1.406(7) . ?
C26 C27 1.387(7) . ?
C26 H26 0.9500 . ?
C27 C28 1.381(8) . ?
C27 C31 1.528(7) . ?
C28 C29 1.397(7) . ?
C28 H28 0.9500 . ?
C29 C30 1.397(7) . ?
C29 C59 1.440(7) . ?
C31 C32 1.517(9) . ?
C31 C34 1.532(9) . ?
C31 C33 1.542(9) . ?
C32 H32A 0.9800 . ?
C32 H32B 0.9800 . ?
C32 H32C 0.9800 . ?
C33 H33A 0.9800 . ?
C33 H33B 0.9800 . ?
C33 H33C 0.9800 . ?
C34 H34A 0.9800 . ?
C34 H34B 0.9800 . ?
C34 H34C 0.9800 . ?
N41 C54 1.267(7) . ?
N41 C42 1.427(6) . ?
C42 C43 1.411(8) . ?
C42 C47 1.410(8) . ?
C43 C44 1.382(8) . ?
C43 C48 1.531(8) . ?
C44 C45 1.386(9) . ?
C44 H44 0.9500 . ?
C45 C46 1.358(9) . ?
C45 H45 0.9500 . ?
C46 C47 1.394(8) . ?
C46 H46 0.9500 . ?
C47 C51 1.513(8) . ?
C48 C49 1.505(10) . ?
C48 C50 1.508(10) . ?
C48 H48 1.0000 . ?
C49 H49A 0.9800 . ?
C49 H49B 0.9800 . ?
C49 H49C 0.9800 . ?
C50 H50A 0.9800 . ?
C50 H50B 0.9800 . ?
C50 H50C 0.9800 . ?
C51 C53 1.518(9) . ?
C51 C52 1.521(9) . ?
C51 H51 1.0000 . ?
C52 H52A 0.9800 . ?
C52 H52B 0.9800 . ?
C52 H52C 0.9800 . ?
C53 H53A 0.9800 . ?
C53 H53B 0.9800 . ?
C53 H53C 0.9800 . ?
C54 C55 1.446(7) . ?
C54 H54 0.9500 . ?
C55 C56 1.392(7) . ?
C55 C60 1.412(7) . ?
C56 C57 1.395(8) . ?
C56 H56 0.9500 . ?
C57 C58 1.387(8) . ?
C57 C61 1.530(8) . ?
C58 C59 1.382(8) . ?
C58 H58 0.9500 . ?
C59 C60 1.415(7) . ?
C61 C64 1.488(10) . ?
C61 C63 1.492(12) . ?
C61 C62 1.553(12) . ?
C62 H62A 0.9800 . ?
C62 H62B 0.9800 . ?
C62 H62C 0.9800 . ?
C63 H63A 0.9800 . ?
C63 H63B 0.9800 . ?
C63 H63C 0.9800 . ?
C64 H64A 0.9800 . ?
C64 H64B 0.9800 . ?
C64 H64C 0.9800 . ?
C101 C102 1.3900 . ?
C101 C106 1.3900 . ?
C101 H101 0.9500 . ?
C102 C103 1.3900 . ?
C102 H102 0.9500 . ?
C103 C104 1.3900 . ?
C103 H103 0.9500 . ?
C104 C105 1.3900 . ?
C104 H104 0.9500 . ?
C105 C106 1.3900 . ?
C105 H105 0.9500 . ?
C106 C107 1.465(12) . ?
C107 H10A 0.9800 . ?
C107 H10B 0.9800 . ?
C107 H10C 0.9800 . ?

loop_
_geom_torsion_atom_site_label_1
_geom_torsion_atom_site_label_2
_geom_torsion_atom_site_label_3
_geom_torsion_atom_site_label_4
_geom_torsion
_geom_torsion_site_symmetry_1
_geom_torsion_site_symmetry_2
_geom_torsion_site_symmetry_3
_geom_torsion_site_symmetry_4
_geom_torsion_publ_flag
C24 N21 C12 C13 -99.4(6) . . . . ?
Pb1 N21 C12 C13 82.6(5) . . . . ?
C24 N21 C12 C17 83.5(7) . . . . ?
Pb1 N21 C12 C17 -94.4(5) . . . . ?
C17 C12 C13 C14 0.2(8) . . . . ?
N21 C12 C13 C14 -176.8(5) . . . . ?
C17 C12 C13 C18 -178.1(5) . . . . ?
N21 C12 C13 C18 5.0(8) . . . . ?
C12 C13 C14 C15 -1.2(9) . . . . ?
C18 C13 C14 C15 177.0(6) . . . . ?
C13 C14 C15 C16 2.0(10) . . . . ?
C14 C15 C16 C17 -1.8(10) . . . . ?
C13 C12 C17 C16 0.1(8) . . . . ?
N21 C12 C17 C16 177.0(5) . . . . ?
C13 C12 C17 C21 179.1(5) . . . . ?
N21 C12 C17 C21 -4.0(8) . . . . ?
C15 C16 C17 C12 0.8(9) . . . . ?
C15 C16 C17 C21 -178.3(6) . . . . ?
C14 C13 C18 C19 -88.3(7) . . . . ?
C12 C13 C18 C19 89.9(7) . . . . ?
C14 C13 C18 C20 35.8(9) . . . . ?
C12 C13 C18 C20 -146.1(6) . . . . ?
C12 C17 C21 C22 129.1(6) . . . . ?
C16 C17 C21 C22 -51.9(8) . . . . ?
C12 C17 C21 C23 -106.9(7) . . . . ?
C16 C17 C21 C23 72.1(7) . . . . ?
C12 N21 C24 C25 177.9(5) . . . . ?
Pb1 N21 C24 C25 -4.6(8) . . . . ?
N21 C24 C25 C26 179.9(5) . . . . ?
N21 C24 C25 C30 -0.2(9) . . . . ?
C30 C25 C26 C27 0.3(8) . . . . ?
C24 C25 C26 C27 -179.7(5) . . . . ?
C25 C26 C27 C28 0.9(8) . . . . ?
C25 C26 C27 C31 -177.4(5) . . . . ?
C26 C27 C28 C29 -1.1(8) . . . . ?
C31 C27 C28 C29 177.2(5) . . . . ?
C27 C28 C29 C30 0.1(8) . . . . ?
C27 C28 C29 C59 -177.9(5) . . . . ?
C28 C29 C30 N1 -177.1(5) . . . . ?
C59 C29 C30 N1 1.3(6) . . . . ?
C28 C29 C30 C25 1.2(8) . . . . ?
C59 C29 C30 C25 179.6(5) . . . . ?
C60 N1 C30 C29 -1.5(6) . . . . ?
Pb1 N1 C30 C29 -170.5(3) . . . . ?
C60 N1 C30 C25 -179.5(5) . . . . ?
Pb1 N1 C30 C25 11.5(8) . . . . ?
C26 C25 C30 C29 -1.3(7) . . . . ?
C24 C25 C30 C29 178.7(5) . . . . ?
C26 C25 C30 N1 176.5(5) . . . . ?
C24 C25 C30 N1 -3.4(9) . . . . ?
C28 C27 C31 C32 -3.1(8) . . . . ?
C26 C27 C31 C32 175.2(5) . . . . ?
C28 C27 C31 C34 -124.0(7) . . . . ?
C26 C27 C31 C34 54.2(8) . . . . ?
C28 C27 C31 C33 117.2(6) . . . . ?
C26 C27 C31 C33 -64.6(7) . . . . ?
C54 N41 C42 C43 111.7(6) . . . . ?
Pb1 N41 C42 C43 -75.4(5) . . . . ?
C54 N41 C42 C47 -72.7(7) . . . . ?
Pb1 N41 C42 C47 100.2(5) . . . . ?
C47 C42 C43 C44 0.3(8) . . . . ?
N41 C42 C43 C44 175.9(5) . . . . ?
C47 C42 C43 C48 177.8(5) . . . . ?
N41 C42 C43 C48 -6.7(8) . . . . ?
C42 C43 C44 C45 -1.4(10) . . . . ?
C48 C43 C44 C45 -178.9(6) . . . . ?
C43 C44 C45 C46 2.4(11) . . . . ?
C44 C45 C46 C47 -2.3(11) . . . . ?
C45 C46 C47 C42 1.2(9) . . . . ?
C45 C46 C47 C51 -179.3(6) . . . . ?
C43 C42 C47 C46 -0.2(8) . . . . ?
N41 C42 C47 C46 -175.7(5) . . . . ?
C43 C42 C47 C51 -179.7(5) . . . . ?
N41 C42 C47 C51 4.8(8) . . . . ?
C44 C43 C48 C49 84.8(8) . . . . ?
C42 C43 C48 C49 -92.5(7) . . . . ?
C44 C43 C48 C50 -40.2(9) . . . . ?
C42 C43 C48 C50 142.5(7) . . . . ?
C46 C47 C51 C53 -74.4(7) . . . . ?
C42 C47 C51 C53 105.1(7) . . . . ?
C46 C47 C51 C52 50.8(8) . . . . ?
C42 C47 C51 C52 -129.7(6) . . . . ?
C42 N41 C54 C55 176.4(5) . . . . ?
Pb1 N41 C54 C55 4.9(9) . . . . ?
N41 C54 C55 C56 -177.7(6) . . . . ?
N41 C54 C55 C60 2.4(10) . . . . ?
C60 C55 C56 C57 -0.4(9) . . . . ?
C54 C55 C56 C57 179.6(6) . . . . ?
C55 C56 C57 C58 0.7(10) . . . . ?
C55 C56 C57 C61 -178.7(6) . . . . ?
C56 C57 C58 C59 -0.3(9) . . . . ?
C61 C57 C58 C59 179.2(6) . . . . ?
C57 C58 C59 C60 -0.4(9) . . . . ?
C57 C58 C59 C29 -179.8(6) . . . . ?
C28 C29 C59 C58 -2.9(10) . . . . ?
C30 C29 C59 C58 178.9(6) . . . . ?
C28 C29 C59 C60 177.6(6) . . . . ?
C30 C29 C59 C60 -0.6(6) . . . . ?
C30 N1 C60 C55 -179.5(6) . . . . ?
Pb1 N1 C60 C55 -10.5(8) . . . . ?
C30 N1 C60 C59 1.1(6) . . . . ?
Pb1 N1 C60 C59 170.2(3) . . . . ?
C56 C55 C60 N1 -179.6(6) . . . . ?
C54 C55 C60 N1 0.4(10) . . . . ?
C56 C55 C60 C59 -0.2(8) . . . . ?
C54 C55 C60 C59 179.7(5) . . . . ?
C58 C59 C60 N1 -179.9(5) . . . . ?
C29 C59 C60 N1 -0.3(6) . . . . ?
C58 C59 C60 C55 0.6(8) . . . . ?
C29 C59 C60 C55 -179.8(5) . . . . ?
C58 C57 C61 C64 177.0(8) . . . . ?
C56 C57 C61 C64 -3.5(11) . . . . ?
C58 C57 C61 C63 -55.6(10) . . . . ?
C56 C57 C61 C63 123.8(8) . . . . ?
C58 C57 C61 C62 60.3(9) . . . . ?
C56 C57 C61 C62 -120.3(8) . . . . ?
C106 C101 C102 C103 0.0 . . . . ?
C101 C102 C103 C104 0.0 . . . . ?
C102 C103 C104 C105 0.0 . . . . ?
C103 C104 C105 C106 0.0 . . . . ?
C104 C105 C106 C101 0.0 . . . . ?
C104 C105 C106 C107 -178.7(9) . . . . ?
C102 C101 C106 C105 0.0 . . . . ?
C102 C101 C106 C107 178.7(9) . . . . ?
